data_7219714
loop_
_publ_author_name
'Tseng, Tien-Wen'
'Luo, Tzuoo-Tsair'
'Shih, Ying-Ru'
'Shen, Jing-Wen'
'Lee, Li-Wei'
'Chiang, Ming-Hsi'
'Lu, Kuang-Lieh'

_publ_section_title
;
 Self-triggered conformations of disulfide ensembles in coordination
 polymers with multiple metal clusters
;
_journal_issue 14
_journal_name_full CrystEngComm
_journal_page_first 2847
_journal_paper_doi 10.1039/C4CE02421D
_journal_volume 17
_journal_year 2015
_chemical_formula_moiety 'C150 H162 Mn6 N30 O38 S12'
_chemical_formula_sum 'C150 H162 Mn6 N30 O38 S12'
_chemical_formula_weight 3707.46
_chemical_name_common ch14263
_chemical_name_systematic 'Compound 2'
_space_group_IT_number 4
_symmetry_cell_setting monoclinic
_symmetry_space_group_name_Hall 'P 2yb'
_symmetry_space_group_name_H-M 'P 1 21 1'
_atom_sites_solution_hydrogens geom
_atom_sites_solution_primary direct
_atom_sites_solution_secondary difmap
_audit_creation_method SHELXL-97
_audit_update_record
;
2015-02-07 deposited with the CCDC.
2015-02-17 downloaded from the CCDC.
;
_cell_angle_alpha 90.00
_cell_angle_beta 110.456(2)
_cell_angle_gamma 90.00
_cell_formula_units_Z 1
_cell_length_a 11.8071(15)
_cell_length_b 29.765(4)
_cell_length_c 13.1818(16)
_cell_measurement_reflns_used 0
_cell_measurement_temperature 200(2)
_cell_measurement_theta_max 0
_cell_measurement_theta_min 0
_cell_volume 4340.5(10)
_computing_molecular_graphics 'Ortep-3 for Windows (Farrugia, 1997)'
_computing_publication_material 'WinGX publication routines (Farrugia, 1999)'
_computing_structure_refinement 'SHELXL-97 (Sheldrick, 2008)'
_computing_structure_solution 'SHELXL-97 (Sheldrick, 2008)'
_diffrn_ambient_temperature 200(2)
_diffrn_measured_fraction_theta_full 0.996
_diffrn_measured_fraction_theta_max 0.996
_diffrn_radiation_monochromator graphite
_diffrn_radiation_source 'fine-focus sealed tube'
_diffrn_radiation_type MoK\a
_diffrn_radiation_wavelength 0.71073
_diffrn_reflns_av_R_equivalents 0.0371
_diffrn_reflns_av_sigmaI/netI 0.0611
_diffrn_reflns_limit_h_max 14
_diffrn_reflns_limit_h_min -12
_diffrn_reflns_limit_k_max 35
_diffrn_reflns_limit_k_min -35
_diffrn_reflns_limit_l_max 15
_diffrn_reflns_limit_l_min -13
_diffrn_reflns_number 29475
_diffrn_reflns_theta_full 25.00
_diffrn_reflns_theta_max 25.00
_diffrn_reflns_theta_min 1.37
_exptl_absorpt_coefficient_mu 0.649
_exptl_absorpt_correction_T_max 0.8758
_exptl_absorpt_correction_T_min 0.7291
_exptl_absorpt_correction_type multi-scan
_exptl_absorpt_process_details SADABS
_exptl_crystal_colour yellow
_exptl_crystal_density_diffrn 1.418
_exptl_crystal_density_method 'not measured'
_exptl_crystal_description prism
_exptl_crystal_F_000 1918
_exptl_crystal_size_max 0.52
_exptl_crystal_size_mid 0.32
_exptl_crystal_size_min 0.21
_refine_diff_density_max 0.681
_refine_diff_density_min -0.507
_refine_diff_density_rms 0.141
_refine_ls_abs_structure_details 'Flack H D (1983), Acta Cryst. A39, 876-881'
_refine_ls_abs_structure_Flack 0.50(2)
_refine_ls_extinction_method none
_refine_ls_goodness_of_fit_ref 1.064
_refine_ls_hydrogen_treatment constr
_refine_ls_matrix_type full
_refine_ls_number_parameters 1199
_refine_ls_number_reflns 13920
_refine_ls_number_restraints 504
_refine_ls_restrained_S_all 1.066
_refine_ls_R_factor_all 0.0848
_refine_ls_R_factor_gt 0.0576
_refine_ls_shift/su_max 0.000
_refine_ls_shift/su_mean 0.000
_refine_ls_structure_factor_coef Fsqd
_refine_ls_weighting_details 'calc w=1/[\s^2^(Fo^2^)+(0.1034P)^2^+1.2700P] where P=(Fo^2^+2Fc^2^)/3'
_refine_ls_weighting_scheme calc
_refine_ls_wR_factor_gt 0.1490
_refine_ls_wR_factor_ref 0.1760
_reflns_number_gt 10640
_reflns_number_total 13920
_reflns_threshold_expression >2\s(I)
_cod_data_source_file c4ce02421d2.cif
_cod_data_source_block ch14263
_cod_depositor_comments 'Adding full bibliography for 7219713--7219717.cif.'
_cod_original_cell_volume 4340.4(9)
_cod_original_sg_symbol_H-M 'P 21'
_cod_database_code 7219714

loop_
_symmetry_equiv_pos_as_xyz
'x, y, z'
'-x, y+1/2, -z'

loop_
_atom_site_label
_atom_site_type_symbol
_atom_site_fract_x
_atom_site_fract_y
_atom_site_fract_z
_atom_site_U_iso_or_equiv
_atom_site_adp_type
_atom_site_occupancy
_atom_site_symmetry_multiplicity
_atom_site_calc_flag
_atom_site_refinement_flags
_atom_site_disorder_assembly
_atom_site_disorder_group
C1 C 0.6404(6) 0.1915(2) 0.3182(5) 0.0385(15) Uani 1 1 d . . .
C2 C 0.5665(5) 0.1629(2) 0.2249(5) 0.0405(16) Uani 1 1 d . . .
C3 C 0.4460(6) 0.1544(2) 0.2022(5) 0.0457(17) Uani 1 1 d . . .
H3 H 0.4059 0.1683 0.2452 0.055 Uiso 1 1 calc R . .
C4 C 0.4408(6) 0.1087(3) 0.0605(5) 0.0495(17) Uani 1 1 d . . .
C5 C 0.5599(6) 0.1159(3) 0.0756(6) 0.0525(18) Uani 1 1 d . . .
H5 H 0.5970 0.1024 0.0298 0.063 Uiso 1 1 calc R . .
C6 C 0.6226(6) 0.1431(3) 0.1581(6) 0.0505(18) Uani 1 1 d . . .
H6 H 0.7056 0.1488 0.1712 0.061 Uiso 1 1 calc R . .
C7 C 0.1073(6) 0.0926(2) -0.1358(5) 0.0433(16) Uani 1 1 d . . .
C8 C 0.0626(6) 0.1496(2) -0.2708(6) 0.0431(16) Uani 1 1 d . . .
H8 H 0.0865 0.1712 -0.3125 0.052 Uiso 1 1 calc R . .
C9 C -0.0594(5) 0.1430(2) -0.2882(6) 0.0404(16) Uani 1 1 d . . .
C10 C -0.0861(6) 0.1103(3) -0.2264(6) 0.0508(18) Uani 1 1 d . . .
H10 H -0.1691 0.1052 -0.2380 0.061 Uiso 1 1 calc R . .
C11 C -0.0069(5) 0.0857(2) -0.1527(5) 0.0345(14) Uani 1 1 d . . .
H11 H -0.0319 0.0635 -0.1131 0.041 Uiso 1 1 calc R . .
C12 C -0.1538(5) 0.1687(3) -0.3729(5) 0.0432(16) Uani 1 1 d . . .
C25 C 0.4614(6) 0.1621(2) 0.7260(5) 0.0406(15) Uani 1 1 d . A .
C26 C 0.5389(6) 0.1896(2) 0.8180(5) 0.0429(16) Uani 1 1 d . . .
C27 C 0.4912(6) 0.2107(3) 0.8849(6) 0.0471(17) Uani 1 1 d . . .
H27 H 0.4088 0.2050 0.8748 0.057 Uiso 1 1 calc R . .
C28 C 0.6669(5) 0.2444(2) 0.9794(5) 0.0397(15) Uani 1 1 d . . .
C29 C 0.7284(6) 0.2219(2) 0.9215(5) 0.0441(16) Uani 1 1 d . . .
H29 H 0.8131 0.2252 0.9391 0.053 Uiso 1 1 calc R . .
C30 C 0.6617(5) 0.1948(2) 0.8384(5) 0.0389(15) Uani 1 1 d . . .
H30 H 0.6991 0.1797 0.7949 0.047 Uiso 1 1 calc R . .
C31 C 0.9924(6) 0.2608(2) 1.1834(5) 0.0372(15) Uani 1 1 d . . .
C32 C 1.1897(5) 0.2424(3) 1.2728(5) 0.0442(17) Uani 1 1 d . . .
H32 H 1.2732 0.2458 1.2840 0.053 Uiso 1 1 calc R . .
C33 C 1.1580(5) 0.2112(2) 1.3358(5) 0.0348(14) Uani 1 1 d . . .
C34 C 1.0363(5) 0.2056(2) 1.3179(5) 0.0390(15) Uani 1 1 d . . .
H34 H 1.0108 0.1844 1.3593 0.047 Uiso 1 1 calc R . .
C35 C 0.9529(5) 0.2306(2) 1.2408(5) 0.0391(16) Uani 1 1 d . . .
H35 H 0.8689 0.2270 1.2275 0.047 Uiso 1 1 calc R . .
C36 C 1.2531(6) 0.1837(2) 1.4205(5) 0.0429(16) Uani 1 1 d . . .
C37 C 0.5605(8) 0.3074(3) 0.3181(9) 0.085(3) Uani 1 1 d . . .
H37 H 0.5110 0.2873 0.3401 0.102 Uiso 1 1 calc R . .
C38 C 0.5034(9) 0.3400(3) 0.2421(10) 0.095(4) Uani 1 1 d . . .
C39 C 0.3629(10) 0.3448(4) 0.1986(13) 0.134(6) Uani 1 1 d . . .
H39A H 0.3258 0.3150 0.1806 0.202 Uiso 1 1 calc R . .
H39B H 0.3376 0.3637 0.1336 0.202 Uiso 1 1 calc R . .
H39C H 0.3369 0.3587 0.2543 0.202 Uiso 1 1 calc R . .
C40 C 0.5807(12) 0.3671(3) 0.2085(10) 0.094(3) Uani 1 1 d . . .
H40 H 0.5478 0.3890 0.1536 0.112 Uiso 1 1 calc R . .
C41 C 0.7021(11) 0.3623(3) 0.2539(8) 0.079(3) Uani 1 1 d . . .
H41 H 0.7539 0.3816 0.2326 0.094 Uiso 1 1 calc R . .
C42 C 0.7525(7) 0.3285(3) 0.3335(6) 0.0542(19) Uani 1 1 d . . .
C43 C 0.8841(7) 0.3218(3) 0.3860(7) 0.056(2) Uani 1 1 d . . .
C44 C 0.9720(9) 0.3471(3) 0.3643(8) 0.076(3) Uani 1 1 d . . .
H44 H 0.9499 0.3707 0.3125 0.091 Uiso 1 1 calc R . .
C45 C 1.0941(9) 0.3370(4) 0.4206(10) 0.086(3) Uani 1 1 d . . .
H45 H 1.1556 0.3539 0.4071 0.103 Uiso 1 1 calc R . .
C46 C 1.1239(8) 0.3038(4) 0.4928(9) 0.076(3) Uani 1 1 d . . .
C47 C 1.2552(8) 0.2922(5) 0.5596(10) 0.117(5) Uani 1 1 d . . .
H47A H 1.2659 0.2923 0.6367 0.176 Uiso 1 1 calc R . .
H47B H 1.3091 0.3146 0.5459 0.176 Uiso 1 1 calc R . .
H47C H 1.2747 0.2624 0.5389 0.176 Uiso 1 1 calc R . .
C48 C 1.0325(7) 0.2800(3) 0.5071(7) 0.062(2) Uani 1 1 d . . .
H48 H 1.0542 0.2559 0.5573 0.075 Uiso 1 1 calc R . .
C49 C 0.0605(7) 0.0759(3) 0.5323(7) 0.066(2) Uani 1 1 d . . .
H49 H 0.0409 0.1010 0.4848 0.079 Uiso 1 1 calc R . .
C50 C -0.0344(8) 0.0494(4) 0.5448(10) 0.083(3) Uani 1 1 d . . .
C51 C -0.1631(8) 0.0605(5) 0.4846(11) 0.118(5) Uani 1 1 d . . .
H51A H -0.2001 0.0365 0.4328 0.176 Uiso 1 1 calc R . .
H51B H -0.1678 0.0889 0.4456 0.176 Uiso 1 1 calc R . .
H51C H -0.2061 0.0635 0.5357 0.176 Uiso 1 1 calc R . .
C52 C 0.0028(12) 0.0141(4) 0.6168(12) 0.105(4) Uani 1 1 d . . .
H52 H -0.0572 -0.0034 0.6309 0.126 Uiso 1 1 calc R . .
C53 C 0.1174(10) 0.0034(3) 0.6672(9) 0.083(3) Uani 1 1 d . . .
H53 H 0.1376 -0.0228 0.7110 0.099 Uiso 1 1 calc R . .
C54 C 0.2083(7) 0.0305(3) 0.6561(6) 0.055(2) Uani 1 1 d . . .
C55 C 0.3400(8) 0.0228(3) 0.7113(7) 0.059(2) Uani 1 1 d . . .
C56 C 0.3903(10) -0.0120(3) 0.7875(8) 0.075(3) Uani 1 1 d . . .
H56 H 0.3393 -0.0324 0.8067 0.089 Uiso 1 1 calc R . .
C57 C 0.5133(10) -0.0158(4) 0.8327(8) 0.086(3) Uani 1 1 d . . .
H57 H 0.5469 -0.0390 0.8839 0.103 Uiso 1 1 calc R . .
C58 C 0.5887(10) 0.0128(4) 0.8066(9) 0.098(4) Uani 1 1 d . . .
C59 C 0.7263(10) 0.0083(4) 0.8551(11) 0.132(5) Uani 1 1 d . . .
H59A H 0.7560 0.0232 0.9258 0.198 Uiso 1 1 calc R . .
H59B H 0.7626 0.0224 0.8066 0.198 Uiso 1 1 calc R . .
H59C H 0.7484 -0.0236 0.8639 0.198 Uiso 1 1 calc R . .
C60 C 0.5337(8) 0.0473(3) 0.7362(7) 0.075(3) Uani 1 1 d . . .
H60 H 0.5842 0.0689 0.7201 0.090 Uiso 1 1 calc R . .
N1 N 0.3821(5) 0.1267(2) 0.1200(5) 0.0543(16) Uani 1 1 d . . .
N2 N 0.1486(6) 0.1248(2) -0.1933(6) 0.0632(18) Uani 1 1 d . . .
N5 N 0.5516(5) 0.2388(2) 0.9639(4) 0.0459(14) Uani 1 1 d . . .
N6 N 1.1107(5) 0.2684(2) 1.1964(4) 0.0464(14) Uani 1 1 d . . .
N7 N 0.6783(5) 0.3024(2) 0.3617(5) 0.0569(17) Uani 1 1 d . . .
N8 N 0.9133(5) 0.2878(2) 0.4560(5) 0.0507(15) Uani 1 1 d . . .
N9 N 0.1757(5) 0.0662(2) 0.5858(5) 0.0501(15) Uani 1 1 d . A .
N10 N 0.4123(6) 0.0522(2) 0.6888(5) 0.0527(15) Uani 1 1 d . A .
O1 O 0.7445(4) 0.20172(18) 0.3259(4) 0.0536(13) Uani 1 1 d . . .
O2 O 0.5932(4) 0.20519(15) 0.3866(3) 0.0396(10) Uani 1 1 d . A .
O3 O -0.1172(4) 0.1970(2) -0.4248(4) 0.0641(15) Uani 1 1 d . . .
O4 O -0.2625(4) 0.16199(17) -0.3840(4) 0.0474(13) Uani 1 1 d . . .
O9 O 0.5024(4) 0.14727(14) 0.6552(3) 0.0381(10) Uani 1 1 d . A .
O10 O 0.3538(4) 0.15316(17) 0.7192(4) 0.0521(13) Uani 1 1 d . A .
O11 O 1.3622(4) 0.19193(17) 1.4292(4) 0.0503(13) Uani 1 1 d . . .
O12 O 1.2157(4) 0.15777(18) 1.4736(4) 0.0524(13) Uani 1 1 d . . .
S1 S 0.37246(18) 0.06736(7) -0.03976(16) 0.0664(6) Uani 1 1 d . . .
S2 S 0.2052(2) 0.05655(7) -0.03597(16) 0.0663(6) Uani 1 1 d . . .
S5 S 0.72988(16) 0.28589(7) 1.08099(14) 0.0528(5) Uani 1 1 d . . .
S6 S 0.89848(17) 0.29760(7) 1.08102(14) 0.0547(5) Uani 1 1 d . . .
Mn1 Mn 0.76883(8) 0.24479(3) 0.47172(8) 0.0419(3) Uani 1 1 d . . .
Mn2 Mn 0.54901(8) 0.17573(4) 0.52152(8) 0.0312(2) Uani 1 1 d . . .
Mn3 Mn 0.32528(8) 0.10854(3) 0.57455(7) 0.0382(2) Uani 1 1 d . . .
O5A O 0.5321(15) 0.1107(7) 0.438(2) 0.036(3) Uani 0.659(13) 1 d PDU A 1
O6A O 0.3733(9) 0.0750(3) 0.4589(7) 0.0421(10) Uani 0.659(13) 1 d PDU A 1
C13A C 0.4496(16) 0.0815(7) 0.411(2) 0.038(4) Uani 0.659(13) 1 d PDU A 1
C14A C 0.4474(12) 0.0464(6) 0.3308(14) 0.0421(10) Uani 0.659(13) 1 d PDU A 1
C15A C 0.5338(18) 0.0441(8) 0.283(2) 0.053(5) Uani 0.659(13) 1 d PDU A 1
H15A H 0.5972 0.0656 0.3041 0.063 Uiso 0.659(13) 1 calc PR A 1
N3A N 0.5336(11) 0.0137(5) 0.2105(12) 0.048(3) Uani 0.659(13) 1 d PDU A 1
C16A C 0.4457(14) -0.0165(5) 0.1831(13) 0.043(3) Uani 0.659(13) 1 d PDU A 1
C17A C 0.3528(13) -0.0163(6) 0.2231(17) 0.045(3) Uani 0.659(13) 1 d PDU A 1
H17A H 0.2903 -0.0381 0.2001 0.054 Uiso 0.659(13) 1 calc PR A 1
C18A C 0.3524(18) 0.0159(9) 0.297(2) 0.051(5) Uani 0.659(13) 1 d PDU A 1
H18A H 0.2880 0.0175 0.3239 0.061 Uiso 0.659(13) 1 calc PR A 1
S3A S 0.4625(6) -0.05344(12) 0.0839(4) 0.0546(14) Uani 0.659(13) 1 d PDU A 1
S4A S 0.3078(5) -0.08965(12) 0.0353(2) 0.0535(13) Uani 0.659(13) 1 d PDU A 1
C19A C 0.3346(13) -0.1327(5) 0.1362(11) 0.038(3) Uani 0.659(13) 1 d PDU A 1
N4A N 0.2395(10) -0.1398(6) 0.1646(14) 0.056(3) Uani 0.659(13) 1 d PDU A 1
C20A C 0.2479(13) -0.1719(7) 0.2396(17) 0.055(4) Uani 0.659(13) 1 d PDU A 1
H20A H 0.1792 -0.1778 0.2592 0.066 Uiso 0.659(13) 1 calc PR A 1
C21A C 0.349(2) -0.1958(11) 0.288(3) 0.042(5) Uani 0.659(13) 1 d PDU A 1
C22A C 0.4467(19) -0.1888(8) 0.254(2) 0.051(5) Uani 0.659(13) 1 d PDU A 1
H22A H 0.5188 -0.2056 0.2860 0.061 Uiso 0.659(13) 1 calc PR A 1
C23A C 0.4399(13) -0.1575(5) 0.1749(14) 0.046(3) Uani 0.659(13) 1 d PDU A 1
H23A H 0.5044 -0.1532 0.1484 0.055 Uiso 0.659(13) 1 calc PR A 1
C24A C 0.3552(16) -0.2325(6) 0.3696(16) 0.0421(10) Uani 0.659(13) 1 d PDU A 1
O7A O 0.4374(17) -0.2614(6) 0.3918(15) 0.036(4) Uani 0.659(13) 1 d PDU . 1
O8A O 0.2723(16) -0.2281(10) 0.4113(17) 0.062(4) Uani 0.659(13) 1 d PDU . 1
O5B O 0.542(4) 0.1097(16) 0.459(5) 0.052(10) Uani 0.341(13) 1 d PDU A 2
O6B O 0.3570(18) 0.0852(6) 0.4355(15) 0.0421(10) Uani 0.341(13) 1 d PDU A 2
C13B C 0.460(3) 0.0802(16) 0.423(4) 0.039(6) Uani 0.341(13) 1 d PDU A 2
C14B C 0.468(2) 0.0485(11) 0.339(3) 0.0421(10) Uani 0.341(13) 1 d PDU A 2
C15B C 0.564(3) 0.0480(11) 0.301(3) 0.035(5) Uani 0.341(13) 1 d PDU A 2
H15B H 0.6214 0.0718 0.3241 0.042 Uiso 0.341(13) 1 calc PR A 2
N3B N 0.584(2) 0.0170(8) 0.236(2) 0.049(6) Uani 0.341(13) 1 d PDU A 2
C16B C 0.502(3) -0.0152(9) 0.201(3) 0.049(6) Uani 0.341(13) 1 d PDU A 2
C17B C 0.398(3) -0.0152(11) 0.225(3) 0.053(6) Uani 0.341(13) 1 d PDU A 2
H17B H 0.3350 -0.0358 0.1898 0.063 Uiso 0.341(13) 1 calc PR A 2
C18B C 0.385(3) 0.0143(11) 0.299(3) 0.042(6) Uani 0.341(13) 1 d PDU A 2
H18B H 0.3188 0.0114 0.3243 0.051 Uiso 0.341(13) 1 calc PR A 2
S3B S 0.550(2) -0.0552(3) 0.1253(9) 0.085(5) Uani 0.341(13) 1 d PDU A 2
S4B S 0.399(2) -0.0903(3) 0.0475(7) 0.098(6) Uani 0.341(13) 1 d PDU A 2
C19B C 0.396(3) -0.1328(9) 0.145(3) 0.069(9) Uani 0.341(13) 1 d PDU A 2
N4B N 0.293(3) -0.1342(11) 0.160(3) 0.072(9) Uani 0.341(13) 1 d PDU A 2
C20B C 0.282(3) -0.1650(12) 0.233(3) 0.056(8) Uani 0.341(13) 1 d PDU A 2
H20B H 0.2120 -0.1645 0.2530 0.068 Uiso 0.341(13) 1 calc PR A 2
C21B C 0.368(4) -0.1960(19) 0.278(5) 0.031(6) Uani 0.341(13) 1 d PDU A 2
C22B C 0.472(3) -0.1948(13) 0.252(3) 0.039(5) Uani 0.341(13) 1 d PDU A 2
H22B H 0.5294 -0.2185 0.2761 0.046 Uiso 0.341(13) 1 calc PR A 2
C23B C 0.495(3) -0.1601(10) 0.192(3) 0.056(6) Uani 0.341(13) 1 d PDU A 2
H23B H 0.5715 -0.1556 0.1837 0.067 Uiso 0.341(13) 1 calc PR A 2
C24B C 0.360(3) -0.2266(11) 0.366(3) 0.0421(10) Uani 0.341(13) 1 d PDU A 2
O7B O 0.442(3) -0.2538(10) 0.415(3) 0.022(5) Uani 0.341(13) 1 d PDU . 2
O8B O 0.258(3) -0.2227(18) 0.382(3) 0.053(6) Uani 0.341(13) 1 d PDU . 2
O14 O 0.2536(11) 0.3320(4) -0.1617(12) 0.190(5) Uani 1 1 d DU . .
C61 C 0.2799(13) 0.2988(4) -0.1012(13) 0.138(5) Uani 1 1 d DU . .
H61 H 0.3639 0.2936 -0.0654 0.165 Uiso 1 1 calc R . .
N11 N 0.2087(10) 0.2703(3) -0.0803(9) 0.121(3) Uani 1 1 d DU . .
C62 C 0.0829(13) 0.2724(6) -0.1378(13) 0.175(7) Uani 1 1 d DU . .
H62A H 0.0502 0.3001 -0.1184 0.262 Uiso 1 1 calc R . .
H62B H 0.0434 0.2464 -0.1190 0.262 Uiso 1 1 calc R . .
H62C H 0.0679 0.2723 -0.2157 0.262 Uiso 1 1 calc R . .
C63 C 0.2504(14) 0.2360(4) -0.0001(10) 0.129(5) Uani 1 1 d DU . .
H63A H 0.3386 0.2376 0.0329 0.194 Uiso 1 1 calc R . .
H63B H 0.2269 0.2065 -0.0340 0.194 Uiso 1 1 calc R . .
H63C H 0.2142 0.2404 0.0557 0.194 Uiso 1 1 calc R . .
O16 O 0.9799(16) 0.4274(3) 0.2037(8) 0.199(7) Uani 1 1 d DU . .
C67 C 0.9802(18) 0.4484(6) 0.1210(12) 0.173(6) Uani 1 1 d DU . .
H67 H 0.9506 0.4783 0.1157 0.208 Uiso 1 1 calc R . .
N13 N 1.0130(10) 0.4364(4) 0.0441(9) 0.126(3) Uani 1 1 d DU . .
C68 C 1.0539(14) 0.3948(5) 0.0239(17) 0.179(7) Uani 1 1 d DU . .
H68A H 1.0731 0.3963 -0.0426 0.269 Uiso 1 1 calc R . .
H68B H 0.9909 0.3722 0.0154 0.269 Uiso 1 1 calc R . .
H68C H 1.1267 0.3864 0.0847 0.269 Uiso 1 1 calc R . .
C69 C 0.9923(15) 0.4679(7) -0.0472(13) 0.182(8) Uani 1 1 d DU . .
H69A H 1.0218 0.4545 -0.1012 0.273 Uiso 1 1 calc R . .
H69B H 1.0357 0.4960 -0.0206 0.273 Uiso 1 1 calc R . .
H69C H 0.9056 0.4741 -0.0804 0.273 Uiso 1 1 calc R . .
O17 O 1.1095(11) 0.9757(5) 0.3153(12) 0.212(6) Uani 1 1 d DU . .
C73 C 1.0115(13) 0.9711(5) 0.3273(14) 0.147(5) Uani 1 1 d DU . .
H73 H 0.9652 0.9973 0.3263 0.176 Uiso 1 1 calc R . .
N15 N 0.9672(10) 0.9325(3) 0.3413(10) 0.120(3) Uani 1 1 d DU . .
C74 C 1.0251(17) 0.8916(5) 0.3378(16) 0.169(7) Uani 1 1 d DU . .
H74A H 1.1127 0.8964 0.3627 0.254 Uiso 1 1 calc R . .
H74B H 0.9970 0.8803 0.2633 0.254 Uiso 1 1 calc R . .
H74C H 1.0060 0.8697 0.3848 0.254 Uiso 1 1 calc R . .
C75 C 0.8448(13) 0.9283(6) 0.3478(16) 0.173(7) Uani 1 1 d DU . .
H75A H 0.8010 0.9567 0.3254 0.259 Uiso 1 1 calc R . .
H75B H 0.8518 0.9215 0.4225 0.259 Uiso 1 1 calc R . .
H75C H 0.8006 0.9041 0.2998 0.259 Uiso 1 1 calc R . .
O19 O 0.690(2) -0.0487(11) 0.535(2) 0.408(15) Uiso 1 1 d D . .
C70 C 0.591(2) -0.0385(8) 0.548(2) 0.232(10) Uiso 1 1 d D . .
H70 H 0.5781 -0.0112 0.5800 0.279 Uiso 1 1 calc R . .
N14 N 0.5086(14) -0.0694(5) 0.5122(11) 0.148(4) Uiso 1 1 d D . .
C71 C 0.535(3) -0.1087(8) 0.464(3) 0.332(18) Uiso 1 1 d D . .
H71A H 0.4656 -0.1290 0.4430 0.499 Uiso 1 1 calc R . .
H71B H 0.6054 -0.1240 0.5157 0.499 Uiso 1 1 calc R . .
H71C H 0.5540 -0.1004 0.3994 0.499 Uiso 1 1 calc R . .
C72 C 0.3793(17) -0.0651(9) 0.486(2) 0.263(12) Uiso 1 1 d D . .
H72A H 0.3401 -0.0940 0.4600 0.395 Uiso 1 1 calc R . .
H72B H 0.3474 -0.0422 0.4302 0.395 Uiso 1 1 calc R . .
H72C H 0.3628 -0.0562 0.5515 0.395 Uiso 1 1 calc R . .
O15 O 0.869(2) 0.0780(8) 0.155(3) 0.452(17) Uani 1 1 d DU . .
C64 C 0.9136(12) 0.1002(7) 0.0960(16) 0.228(8) Uani 1 1 d DU . .
H64 H 0.8674 0.1063 0.0224 0.273 Uiso 1 1 calc R . .
N12 N 1.0189(9) 0.1134(4) 0.1368(11) 0.141(4) Uani 1 1 d DU . .
C65 C 1.1190(16) 0.0941(6) 0.2095(12) 0.207(8) Uani 1 1 d DU . .
H65A H 1.1288 0.1045 0.2826 0.311 Uiso 1 1 calc R . .
H65B H 1.1903 0.1025 0.1921 0.311 Uiso 1 1 calc R . .
H65C H 1.1098 0.0614 0.2060 0.311 Uiso 1 1 calc R . .
C66 C 1.049(2) 0.1529(5) 0.0755(15) 0.211(8) Uani 1 1 d DU . .
H66A H 1.0956 0.1417 0.0317 0.316 Uiso 1 1 calc R . .
H66B H 1.0977 0.1751 0.1275 0.316 Uiso 1 1 calc R . .
H66C H 0.9745 0.1669 0.0282 0.316 Uiso 1 1 calc R . .
O13 O 0.7366(10) 0.0065(4) 0.1331(11) 0.171(5) Uani 1 1 d . B 1
O18 O 0.7163(11) -0.0826(4) 0.0371(9) 0.173(4) Uani 1 1 d . C 1

loop_
_atom_site_aniso_label
_atom_site_aniso_U_11
_atom_site_aniso_U_22
_atom_site_aniso_U_33
_atom_site_aniso_U_23
_atom_site_aniso_U_13
_atom_site_aniso_U_12
C1 0.038(3) 0.042(4) 0.038(3) 0.006(3) 0.017(3) -0.001(3)
C2 0.029(3) 0.045(4) 0.044(4) 0.003(3) 0.009(3) -0.001(3)
C3 0.044(4) 0.042(4) 0.043(4) 0.002(3) 0.005(3) 0.002(3)
C4 0.057(4) 0.039(4) 0.038(4) 0.008(3) -0.002(3) 0.013(4)
C5 0.051(4) 0.058(5) 0.048(4) -0.006(4) 0.016(3) 0.008(4)
C6 0.044(4) 0.057(5) 0.052(4) -0.003(4) 0.018(3) -0.001(3)
C7 0.048(4) 0.031(4) 0.044(4) -0.004(3) 0.008(3) 0.005(3)
C8 0.035(3) 0.049(4) 0.047(4) 0.008(3) 0.016(3) 0.003(3)
C9 0.028(3) 0.045(4) 0.052(4) -0.007(3) 0.020(3) -0.003(3)
C10 0.041(4) 0.055(5) 0.061(4) -0.011(4) 0.023(3) -0.011(4)
C11 0.037(3) 0.026(3) 0.037(3) 0.013(3) 0.009(3) 0.000(3)
C12 0.029(3) 0.053(5) 0.043(4) 0.002(4) 0.008(3) 0.002(3)
C25 0.044(4) 0.035(4) 0.045(4) 0.007(3) 0.019(3) -0.002(3)
C26 0.048(4) 0.045(4) 0.034(3) 0.011(3) 0.012(3) 0.006(3)
C27 0.043(4) 0.055(5) 0.047(4) -0.005(4) 0.021(3) 0.002(3)
C28 0.040(3) 0.048(4) 0.027(3) 0.000(3) 0.006(3) 0.012(3)
C29 0.034(3) 0.058(5) 0.035(3) -0.002(3) 0.005(3) 0.006(3)
C30 0.031(3) 0.042(4) 0.043(4) 0.001(3) 0.012(3) 0.006(3)
C31 0.037(3) 0.043(4) 0.028(3) -0.004(3) 0.007(3) -0.006(3)
C32 0.022(3) 0.064(5) 0.044(4) -0.001(4) 0.009(3) -0.011(3)
C33 0.029(3) 0.042(4) 0.029(3) -0.001(3) 0.004(2) 0.000(3)
C34 0.031(3) 0.048(4) 0.037(3) 0.009(3) 0.010(3) -0.001(3)
C35 0.024(3) 0.054(5) 0.034(3) 0.003(3) 0.005(3) -0.005(3)
C36 0.034(3) 0.051(5) 0.041(4) -0.002(3) 0.010(3) 0.011(3)
C37 0.059(5) 0.055(6) 0.127(9) 0.019(6) 0.015(5) -0.004(4)
C38 0.084(7) 0.035(5) 0.140(10) 0.013(6) 0.005(6) 0.010(5)
C39 0.088(8) 0.087(9) 0.187(14) 0.049(9) -0.004(8) 0.029(7)
C40 0.120(9) 0.043(6) 0.100(8) 0.012(5) 0.016(7) 0.015(6)
C41 0.119(8) 0.039(5) 0.084(6) 0.004(5) 0.043(6) -0.014(5)
C42 0.069(5) 0.036(4) 0.058(5) -0.012(4) 0.023(4) -0.010(4)
C43 0.074(5) 0.041(4) 0.064(5) -0.015(4) 0.038(4) -0.021(4)
C44 0.107(8) 0.054(5) 0.086(6) -0.012(5) 0.056(6) -0.032(5)
C45 0.069(6) 0.092(8) 0.114(8) -0.033(7) 0.052(6) -0.041(6)
C46 0.056(5) 0.093(8) 0.089(7) -0.041(6) 0.038(5) -0.025(5)
C47 0.047(5) 0.152(11) 0.156(11) -0.066(10) 0.038(6) -0.029(6)
C48 0.049(5) 0.062(5) 0.079(5) -0.016(5) 0.027(4) -0.022(4)
C49 0.049(5) 0.078(6) 0.071(5) -0.028(5) 0.023(4) -0.006(4)
C50 0.056(5) 0.076(7) 0.124(9) -0.048(7) 0.041(5) -0.023(5)
C51 0.045(5) 0.124(10) 0.179(12) -0.036(10) 0.033(7) -0.018(6)
C52 0.118(10) 0.071(7) 0.168(12) -0.038(8) 0.102(10) -0.046(7)
C53 0.084(7) 0.064(6) 0.118(8) -0.012(6) 0.058(6) -0.035(5)
C54 0.075(5) 0.044(5) 0.062(5) -0.012(4) 0.044(4) -0.018(4)
C55 0.095(6) 0.031(4) 0.056(5) -0.002(4) 0.034(4) -0.006(4)
C56 0.110(8) 0.033(4) 0.090(7) -0.001(5) 0.046(6) -0.006(5)
C57 0.106(8) 0.065(6) 0.068(6) 0.012(5) 0.007(6) -0.007(6)
C58 0.089(7) 0.068(7) 0.096(7) 0.032(6) -0.017(6) -0.001(6)
C59 0.091(8) 0.098(9) 0.150(11) 0.043(9) -0.029(8) -0.006(7)
C60 0.079(6) 0.055(5) 0.072(5) 0.021(5) 0.005(5) 0.004(5)
N1 0.037(3) 0.049(4) 0.060(4) -0.002(3) -0.004(3) 0.007(3)
N2 0.050(4) 0.064(5) 0.070(4) -0.001(4) 0.016(3) 0.002(3)
N5 0.037(3) 0.061(4) 0.039(3) -0.003(3) 0.011(2) 0.007(3)
N6 0.036(3) 0.062(4) 0.040(3) 0.001(3) 0.013(2) -0.011(3)
N7 0.052(4) 0.042(4) 0.067(4) 0.002(3) 0.009(3) -0.008(3)
N8 0.043(3) 0.056(4) 0.056(4) -0.009(3) 0.020(3) -0.010(3)
N9 0.046(3) 0.051(4) 0.059(4) -0.018(3) 0.025(3) -0.017(3)
N10 0.065(4) 0.039(3) 0.054(4) 0.006(3) 0.019(3) -0.007(3)
O1 0.039(3) 0.071(4) 0.057(3) -0.006(3) 0.025(2) -0.015(2)
O2 0.040(2) 0.041(3) 0.038(2) 0.003(2) 0.0137(19) -0.001(2)
O3 0.036(3) 0.085(4) 0.067(3) 0.033(3) 0.013(2) 0.010(3)
O4 0.025(2) 0.061(3) 0.053(3) -0.005(2) 0.0092(19) 0.008(2)
O9 0.036(2) 0.039(3) 0.042(2) 0.000(2) 0.0174(19) -0.0028(19)
O10 0.042(3) 0.061(3) 0.059(3) -0.013(3) 0.025(2) -0.012(2)
O11 0.032(2) 0.060(3) 0.055(3) 0.000(3) 0.011(2) 0.001(2)
O12 0.039(3) 0.066(3) 0.054(3) 0.018(3) 0.019(2) 0.005(2)
S1 0.0610(11) 0.0571(13) 0.0565(11) -0.0147(10) -0.0103(9) 0.0236(10)
S2 0.0708(13) 0.0466(12) 0.0556(11) 0.0069(10) -0.0103(10) -0.0032(10)
S5 0.0467(9) 0.0565(12) 0.0415(9) -0.0090(9) -0.0016(7) 0.0153(9)
S6 0.0544(10) 0.0545(12) 0.0425(9) 0.0091(9) 0.0009(8) -0.0038(9)
Mn1 0.0318(5) 0.0446(6) 0.0482(6) 0.0044(5) 0.0126(4) -0.0054(4)
Mn2 0.0232(4) 0.0332(4) 0.0373(4) -0.0006(4) 0.0108(3) -0.0016(3)
Mn3 0.0337(5) 0.0389(6) 0.0414(5) 0.0029(5) 0.0121(4) -0.0043(4)
O5A 0.042(6) 0.032(5) 0.037(10) -0.003(5) 0.018(7) 0.005(4)
O6A 0.050(2) 0.034(3) 0.045(3) 0.0062(17) 0.018(2) -0.002(2)
C13A 0.042(7) 0.025(7) 0.047(12) 0.008(6) 0.014(7) 0.009(5)
C14A 0.050(2) 0.034(3) 0.045(3) 0.0062(17) 0.018(2) -0.002(2)
C15A 0.057(9) 0.039(8) 0.065(12) -0.011(7) 0.025(9) -0.010(7)
N3A 0.048(7) 0.048(7) 0.055(7) -0.010(5) 0.026(6) -0.016(6)
C16A 0.055(8) 0.025(6) 0.051(8) -0.002(5) 0.021(7) -0.011(6)
C17A 0.041(8) 0.039(7) 0.057(7) -0.008(5) 0.021(7) -0.014(6)
C18A 0.040(8) 0.059(10) 0.058(10) -0.017(8) 0.021(8) -0.006(7)
S3A 0.087(3) 0.0330(18) 0.062(2) -0.0041(15) 0.049(2) -0.0076(18)
S4A 0.079(3) 0.0358(17) 0.0400(15) -0.0004(12) 0.0141(16) 0.0003(17)
C19A 0.051(7) 0.029(6) 0.034(7) -0.010(4) 0.016(6) -0.010(6)
N4A 0.047(6) 0.057(7) 0.069(7) 0.010(5) 0.029(6) 0.009(6)
C20A 0.038(6) 0.058(9) 0.063(8) 0.020(6) 0.010(6) -0.005(6)
C21A 0.045(7) 0.045(8) 0.039(10) 0.001(7) 0.020(6) -0.005(6)
C22A 0.052(8) 0.036(9) 0.074(11) 0.006(8) 0.035(7) 0.006(6)
C23A 0.050(8) 0.037(7) 0.052(8) 0.005(5) 0.019(7) 0.000(7)
C24A 0.050(2) 0.034(3) 0.045(3) 0.0062(17) 0.018(2) -0.002(2)
O7A 0.039(5) 0.029(7) 0.034(9) -0.010(6) 0.007(5) -0.001(5)
O8A 0.062(6) 0.077(9) 0.056(12) 0.044(8) 0.032(7) 0.036(5)
O5B 0.052(11) 0.059(15) 0.033(17) -0.004(11) -0.001(9) -0.020(12)
O6B 0.050(2) 0.034(3) 0.045(3) 0.0062(17) 0.018(2) -0.002(2)
C13B 0.046(10) 0.056(17) 0.010(10) -0.003(10) 0.003(9) -0.010(12)
C14B 0.050(2) 0.034(3) 0.045(3) 0.0062(17) 0.018(2) -0.002(2)
C15B 0.060(15) 0.014(12) 0.029(12) 0.004(8) 0.014(13) 0.007(10)
N3B 0.066(14) 0.028(9) 0.057(14) -0.007(8) 0.028(12) -0.004(10)
C16B 0.079(17) 0.029(11) 0.051(14) -0.004(9) 0.037(14) -0.019(13)
C17B 0.076(19) 0.033(12) 0.055(14) 0.000(8) 0.031(16) -0.016(14)
C18B 0.062(18) 0.019(11) 0.043(14) 0.010(8) 0.013(13) 0.006(10)
S3B 0.169(15) 0.039(4) 0.071(6) -0.003(4) 0.072(8) 0.004(5)
S4B 0.203(18) 0.042(4) 0.048(4) -0.001(3) 0.041(7) -0.022(6)
C19B 0.13(3) 0.032(15) 0.06(2) 0.001(11) 0.06(2) 0.003(19)
N4B 0.11(2) 0.039(14) 0.068(19) 0.018(11) 0.033(19) 0.029(19)
C20B 0.070(18) 0.031(14) 0.076(16) 0.012(10) 0.035(14) 0.018(14)
C21B 0.047(15) 0.027(12) 0.019(11) -0.003(7) 0.011(11) 0.005(12)
C22B 0.057(15) 0.024(11) 0.039(12) -0.019(8) 0.023(12) -0.007(10)
C23B 0.086(18) 0.045(13) 0.047(15) -0.011(8) 0.035(16) -0.024(13)
C24B 0.050(2) 0.034(3) 0.045(3) 0.0062(17) 0.018(2) -0.002(2)
O7B 0.041(8) 0.012(9) 0.012(10) -0.007(9) 0.009(7) -0.010(6)
O8B 0.068(10) 0.066(16) 0.033(15) 0.039(11) 0.028(11) 0.029(10)
O14 0.177(9) 0.137(9) 0.290(15) 0.107(9) 0.123(10) 0.059(7)
C61 0.171(11) 0.102(9) 0.184(13) 0.049(8) 0.118(10) 0.047(8)
N11 0.162(8) 0.105(7) 0.148(8) 0.029(6) 0.118(7) 0.039(6)
C62 0.161(9) 0.187(18) 0.179(15) -0.032(13) 0.064(10) 0.013(11)
C63 0.215(13) 0.098(8) 0.133(9) 0.021(7) 0.133(9) 0.037(8)
O16 0.43(2) 0.065(5) 0.137(9) 0.024(6) 0.142(12) 0.007(8)
C67 0.223(16) 0.166(14) 0.155(13) 0.063(10) 0.096(12) 0.042(13)
N13 0.094(6) 0.166(10) 0.118(7) -0.022(7) 0.034(6) -0.027(7)
C68 0.125(13) 0.137(11) 0.28(2) -0.013(12) 0.078(14) -0.031(10)
C69 0.148(13) 0.261(19) 0.170(13) 0.072(14) 0.096(12) 0.067(14)
O17 0.156(10) 0.221(14) 0.271(15) 0.027(12) 0.090(10) -0.065(10)
C73 0.138(11) 0.113(8) 0.195(14) -0.017(10) 0.065(11) -0.046(9)
N15 0.109(7) 0.079(6) 0.172(10) 0.010(6) 0.051(7) 0.001(5)
C74 0.193(15) 0.119(9) 0.231(18) 0.040(13) 0.118(15) 0.043(11)
C75 0.142(11) 0.170(14) 0.238(19) 0.053(15) 0.105(14) -0.002(9)
O15 0.29(2) 0.34(3) 0.86(5) 0.00(3) 0.36(3) -0.08(2)
C64 0.106(8) 0.32(2) 0.284(19) -0.169(16) 0.102(10) -0.056(11)
N12 0.083(5) 0.122(8) 0.216(12) -0.088(8) 0.049(6) -0.003(6)
C65 0.185(13) 0.253(19) 0.141(13) -0.095(11) 0.004(10) 0.072(14)
C66 0.30(2) 0.145(13) 0.244(18) -0.097(11) 0.169(17) -0.016(12)
O13 0.181(10) 0.138(9) 0.243(12) -0.041(9) 0.135(10) -0.002(7)
O18 0.179(11) 0.179(11) 0.153(9) -0.003(8) 0.049(8) 0.024(8)

loop_
_atom_type_symbol
_atom_type_description
_atom_type_scat_dispersion_real
_atom_type_scat_dispersion_imag
_atom_type_scat_source
C C 0.0033 0.0016 'International Tables Vol C Tables 4.2.6.8 and 6.1.1.4'
H H 0.0000 0.0000 'International Tables Vol C Tables 4.2.6.8 and 6.1.1.4'
N N 0.0061 0.0033 'International Tables Vol C Tables 4.2.6.8 and 6.1.1.4'
O O 0.0106 0.0060 'International Tables Vol C Tables 4.2.6.8 and 6.1.1.4'
S S 0.1246 0.1234 'International Tables Vol C Tables 4.2.6.8 and 6.1.1.4'
Mn Mn 0.3368 0.7283 'International Tables Vol C Tables 4.2.6.8 and 6.1.1.4'

loop_
_geom_angle_atom_site_label_1
_geom_angle_atom_site_label_2
_geom_angle_atom_site_label_3
_geom_angle
_geom_angle_site_symmetry_1
_geom_angle_site_symmetry_3
O1 C1 O2 121.9(6) . .
O1 C1 C2 119.0(6) . .
O2 C1 C2 119.1(5) . .
O1 C1 Mn1 59.5(3) . .
O2 C1 Mn1 62.4(3) . .
C2 C1 Mn1 176.5(5) . .
C3 C2 C6 117.8(6) . .
C3 C2 C1 123.0(6) . .
C6 C2 C1 119.1(5) . .
N1 C3 C2 122.0(7) . .
N1 C3 H3 119.0 . .
C2 C3 H3 119.0 . .
N1 C4 C5 125.0(7) . .
N1 C4 S1 121.5(5) . .
C5 C4 S1 113.1(6) . .
C6 C5 C4 117.3(7) . .
C6 C5 H5 121.4 . .
C4 C5 H5 121.4 . .
C5 C6 C2 120.8(6) . .
C5 C6 H6 119.6 . .
C2 C6 H6 119.6 . .
C11 C7 N2 123.1(6) . .
C11 C7 S2 113.4(5) . .
N2 C7 S2 123.4(5) . .
N2 C8 C9 120.0(6) . .
N2 C8 H8 120.0 . .
C9 C8 H8 120.0 . .
C10 C9 C8 116.2(6) . .
C10 C9 C12 122.9(6) . .
C8 C9 C12 120.9(6) . .
C11 C10 C9 125.6(6) . .
C11 C10 H10 117.2 . .
C9 C10 H10 117.2 . .
C7 C11 C10 117.7(6) . .
C7 C11 H11 121.1 . .
C10 C11 H11 121.1 . .
O3 C12 O4 125.2(6) . .
O3 C12 C9 116.4(5) . .
O4 C12 C9 118.3(6) . .
O10 C25 O9 120.2(6) . .
O10 C25 C26 119.3(6) . .
O9 C25 C26 120.5(6) . .
O10 C25 Mn3 59.1(3) . .
O9 C25 Mn3 61.2(3) . .
C26 C25 Mn3 175.5(5) . .
C27 C26 C30 117.7(6) . .
C27 C26 C25 120.6(6) . .
C30 C26 C25 121.6(6) . .
N5 C27 C26 124.8(6) . .
N5 C27 H27 117.6 . .
C26 C27 H27 117.6 . .
N5 C28 C29 124.3(6) . .
N5 C28 S5 109.9(5) . .
C29 C28 S5 125.7(5) . .
C30 C29 C28 117.3(6) . .
C30 C29 H29 121.4 . .
C28 C29 H29 121.4 . .
C29 C30 C26 119.4(6) . .
C29 C30 H30 120.3 . .
C26 C30 H30 120.3 . .
C35 C31 N6 125.1(6) . .
C35 C31 S6 125.5(5) . .
N6 C31 S6 109.3(5) . .
N6 C32 C33 124.8(5) . .
N6 C32 H32 117.6 . .
C33 C32 H32 117.6 . .
C32 C33 C34 117.5(6) . .
C32 C33 C36 121.2(5) . .
C34 C33 C36 121.3(6) . .
C35 C34 C33 120.0(6) . .
C35 C34 H34 120.0 . .
C33 C34 H34 120.0 . .
C31 C35 C34 118.5(6) . .
C31 C35 H35 120.8 . .
C34 C35 H35 120.8 . .
O12 C36 O11 128.7(6) . .
O12 C36 C33 116.0(5) . .
O11 C36 C33 115.3(6) . .
N7 C37 C38 124.7(9) . .
N7 C37 H37 117.7 . .
C38 C37 H37 117.7 . .
C37 C38 C40 115.1(9) . .
C37 C38 C39 121.0(10) . .
C40 C38 C39 123.9(10) . .
C38 C39 H39A 109.5 . .
C38 C39 H39B 109.5 . .
H39A C39 H39B 109.5 . .
C38 C39 H39C 109.5 . .
H39A C39 H39C 109.5 . .
H39B C39 H39C 109.5 . .
C41 C40 C38 120.4(10) . .
C41 C40 H40 119.8 . .
C38 C40 H40 119.8 . .
C40 C41 C42 120.4(9) . .
C40 C41 H41 119.8 . .
C42 C41 H41 119.8 . .
N7 C42 C41 118.5(8) . .
N7 C42 C43 118.7(7) . .
C41 C42 C43 122.8(8) . .
N8 C43 C44 121.5(8) . .
N8 C43 C42 113.8(6) . .
C44 C43 C42 124.6(8) . .
C43 C44 C45 118.5(9) . .
C43 C44 H44 120.7 . .
C45 C44 H44 120.7 . .
C46 C45 C44 120.2(9) . .
C46 C45 H45 119.9 . .
C44 C45 H45 119.9 . .
C45 C46 C48 117.5(9) . .
C45 C46 C47 122.7(10) . .
C48 C46 C47 119.8(11) . .
C46 C47 H47A 109.5 . .
C46 C47 H47B 109.5 . .
H47A C47 H47B 109.5 . .
C46 C47 H47C 109.5 . .
H47A C47 H47C 109.5 . .
H47B C47 H47C 109.5 . .
N8 C48 C46 125.5(9) . .
N8 C48 H48 117.2 . .
C46 C48 H48 117.2 . .
N9 C49 C50 121.3(10) . .
N9 C49 H49 119.3 . .
C50 C49 H49 119.3 . .
C52 C50 C49 115.2(9) . .
C52 C50 C51 123.9(11) . .
C49 C50 C51 120.9(12) . .
C50 C51 H51A 109.5 . .
C50 C51 H51B 109.5 . .
H51A C51 H51B 109.5 . .
C50 C51 H51C 109.5 . .
H51A C51 H51C 109.5 . .
H51B C51 H51C 109.5 . .
C53 C52 C50 123.6(10) . .
C53 C52 H52 118.2 . .
C50 C52 H52 118.2 . .
C52 C53 C54 120.0(11) . .
C52 C53 H53 120.0 . .
C54 C53 H53 120.0 . .
N9 C54 C53 118.4(9) . .
N9 C54 C55 116.7(6) . .
C53 C54 C55 124.9(9) . .
N10 C55 C56 119.8(8) . .
N10 C55 C54 115.6(7) . .
C56 C55 C54 124.5(8) . .
C57 C56 C55 119.1(9) . .
C57 C56 H56 120.5 . .
C55 C56 H56 120.5 . .
C58 C57 C56 121.9(9) . .
C58 C57 H57 119.1 . .
C56 C57 H57 119.1 . .
C57 C58 C60 116.0(10) . .
C57 C58 C59 122.3(9) . .
C60 C58 C59 121.7(10) . .
C58 C59 H59A 109.5 . .
C58 C59 H59B 109.5 . .
H59A C59 H59B 109.5 . .
C58 C59 H59C 109.5 . .
H59A C59 H59C 109.5 . .
H59B C59 H59C 109.5 . .
N10 C60 C58 124.2(9) . .
N10 C60 H60 117.9 . .
C58 C60 H60 117.9 . .
C4 N1 C3 117.1(6) . .
C8 N2 C7 117.3(6) . .
C28 N5 C27 116.2(6) . .
C32 N6 C31 114.1(5) . .
C37 N7 C42 120.9(8) . .
C37 N7 Mn1 124.0(6) . .
C42 N7 Mn1 114.7(5) . .
C43 N8 C48 116.6(7) . .
C43 N8 Mn1 119.1(5) . .
C48 N8 Mn1 124.1(6) . .
C49 N9 C54 121.3(7) . .
C49 N9 Mn3 122.3(6) . .
C54 N9 Mn3 116.3(5) . .
C55 N10 C60 118.9(7) . .
C55 N10 Mn3 117.6(5) . .
C60 N10 Mn3 123.4(5) . .
C1 O1 Mn1 92.2(4) . .
C1 O2 Mn2 136.5(4) . .
C1 O2 Mn1 88.1(3) . .
Mn2 O2 Mn1 103.69(17) . .
C12 O3 Mn1 123.0(4) . 1_454
C12 O4 Mn2 146.7(5) . 1_454
C25 O9 Mn2 136.3(4) . .
C25 O9 Mn3 89.8(4) . .
Mn2 O9 Mn3 105.41(17) . .
C25 O10 Mn3 92.0(4) . .
C36 O11 Mn2 143.5(5) . 1_656
C36 O12 Mn3 122.6(4) . 1_656
C4 S1 S2 106.6(3) . .
C7 S2 S1 105.9(3) . .
C28 S5 S6 105.8(2) . .
C31 S6 S5 104.2(2) . .
O8A Mn1 O3 92.7(10) 2_656 1_656
O8A Mn1 N8 104.4(6) 2_656 .
O3 Mn1 N8 96.5(2) 1_656 .
O8A Mn1 O1 157.4(5) 2_656 .
O3 Mn1 O1 91.8(2) 1_656 .
N8 Mn1 O1 97.07(19) . .
O8A Mn1 N7 90.1(10) 2_656 .
O3 Mn1 N7 169.4(2) 1_656 .
N8 Mn1 N7 72.9(2) . .
O1 Mn1 N7 89.6(2) . .
O8A Mn1 O8B 6.0(13) 2_656 2_656
O3 Mn1 O8B 89.0(15) 1_656 2_656
N8 Mn1 O8B 100.1(9) . 2_656
O1 Mn1 O8B 162.6(8) . 2_656
N7 Mn1 O8B 92.8(16) . 2_656
O8A Mn1 O2 99.6(5) 2_656 .
O3 Mn1 O2 103.51(19) 1_656 .
N8 Mn1 O2 147.80(19) . .
O1 Mn1 O2 57.81(15) . .
N7 Mn1 O2 86.10(19) . .
O8B Mn1 O2 105.2(7) 2_656 .
O8A Mn1 C1 129.1(5) 2_656 .
O3 Mn1 C1 99.2(2) 1_656 .
N8 Mn1 C1 122.8(2) . .
O1 Mn1 C1 28.35(17) . .
N7 Mn1 C1 87.0(2) . .
O8B Mn1 C1 134.6(8) 2_656 .
O2 Mn1 C1 29.47(16) . .
O5B Mn2 O7A 171.8(18) . 2_656
O5B Mn2 O11 95.3(14) . 1_454
O7A Mn2 O11 88.7(6) 2_656 1_454
O5B Mn2 O4 86.7(14) . 1_656
O7A Mn2 O4 89.3(6) 2_656 1_656
O11 Mn2 O4 177.9(2) 1_454 1_656
O5B Mn2 O9 88.3(15) . .
O7A Mn2 O9 84.4(5) 2_656 .
O11 Mn2 O9 92.60(17) 1_454 .
O4 Mn2 O9 87.78(17) 1_656 .
O5B Mn2 O2 92.4(15) . .
O7A Mn2 O2 95.0(5) 2_656 .
O11 Mn2 O2 86.52(17) 1_454 .
O4 Mn2 O2 93.08(17) 1_656 .
O9 Mn2 O2 178.97(19) . .
O5B Mn2 O5A 7(3) . .
O7A Mn2 O5A 177.8(8) 2_656 .
O11 Mn2 O5A 91.0(6) 1_454 .
O4 Mn2 O5A 91.0(6) 1_656 .
O9 Mn2 O5A 93.4(7) . .
O2 Mn2 O5A 87.1(7) . .
O5B Mn2 O7B 178.7(16) . 2_656
O7A Mn2 O7B 9.3(13) 2_656 2_656
O11 Mn2 O7B 84.8(9) 1_454 2_656
O4 Mn2 O7B 93.1(9) 1_656 2_656
O9 Mn2 O7B 93.0(9) . 2_656
O2 Mn2 O7B 86.3(9) . 2_656
O5A Mn2 O7B 172.5(12) . 2_656
O6A Mn3 O12 97.9(3) . 1_454
O6A Mn3 O6B 11.7(5) . .
O12 Mn3 O6B 86.4(5) 1_454 .
O6A Mn3 N9 101.8(3) . .
O12 Mn3 N9 96.4(2) 1_454 .
O6B Mn3 N9 104.9(6) . .
O6A Mn3 N10 87.4(3) . .
O12 Mn3 N10 169.6(2) 1_454 .
O6B Mn3 N10 99.1(5) . .
N9 Mn3 N10 73.7(2) . .
O6A Mn3 O10 156.1(3) . .
O12 Mn3 O10 90.1(2) 1_454 .
O6B Mn3 O10 155.5(6) . .
N9 Mn3 O10 99.57(19) . .
N10 Mn3 O10 88.6(2) . .
O6A Mn3 O9 98.3(3) . .
O12 Mn3 O9 101.71(17) 1_454 .
O6B Mn3 O9 99.1(6) . .
N9 Mn3 O9 150.7(2) . .
N10 Mn3 O9 86.31(19) . .
O10 Mn3 O9 57.93(15) . .
O6A Mn3 C25 127.2(3) . .
O12 Mn3 C25 97.8(2) 1_454 .
O6B Mn3 C25 127.9(6) . .
N9 Mn3 C25 125.9(2) . .
N10 Mn3 C25 85.9(2) . .
O10 Mn3 C25 28.95(18) . .
O9 Mn3 C25 29.02(17) . .
C13A O5A Mn2 131.9(10) . .
C13A O6A Mn3 135.3(8) . .
O5A C13A O6A 125.5(13) . .
O5A C13A C14A 120.0(11) . .
O6A C13A C14A 113.8(10) . .
C15A C14A C18A 117.6(10) . .
C15A C14A C13A 122.1(10) . .
C18A C14A C13A 120.2(9) . .
N3A C15A C14A 123.6(12) . .
N3A C15A H15A 118.2 . .
C14A C15A H15A 118.2 . .
C15A N3A C16A 117.7(11) . .
N3A C16A C17A 123.3(10) . .
N3A C16A S3A 110.0(11) . .
C17A C16A S3A 126.6(9) . .
C18A C17A C16A 118.5(11) . .
C18A C17A H17A 120.8 . .
C16A C17A H17A 120.8 . .
C17A C18A C14A 119.1(11) . .
C17A C18A H18A 120.4 . .
C14A C18A H18A 120.4 . .
C16A S3A S4A 104.0(5) . .
C19A S4A S3A 103.9(5) . .
N4A C19A C23A 123.8(11) . .
N4A C19A S4A 112.2(10) . .
C23A C19A S4A 123.9(10) . .
C19A N4A C20A 117.9(11) . .
C21A C20A N4A 123.1(12) . .
C21A C20A H20A 118.5 . .
N4A C20A H20A 118.5 . .
C20A C21A C22A 118.1(11) . .
C20A C21A C24A 122.2(11) . .
C22A C21A C24A 119.5(10) . .
C23A C22A C21A 120.4(12) . .
C23A C22A H22A 119.8 . .
C21A C22A H22A 119.8 . .
C19A C23A C22A 116.5(12) . .
C19A C23A H23A 121.8 . .
C22A C23A H23A 121.8 . .
O7A C24A O8A 127.8(12) . .
O7A C24A C21A 120.2(12) . .
O8A C24A C21A 112.0(11) . .
C24A O7A Mn2 128.6(14) . 2_646
C24A O8A Mn1 137.2(11) . 2_646
C13B O5B Mn2 135(3) . .
C13B O6B Mn3 128(2) . .
O5B C13B O6B 120(2) . .
O5B C13B C14B 118.6(19) . .
O6B C13B C14B 118.7(19) . .
C18B C14B C15B 115.2(15) . .
C18B C14B C13B 121.5(15) . .
C15B C14B C13B 123.1(15) . .
N3B C15B C14B 125.4(18) . .
N3B C15B H15B 117.3 . .
C14B C15B H15B 117.3 . .
C16B N3B C15B 117.4(18) . .
N3B C16B C17B 121.5(16) . .
N3B C16B S3B 110.0(16) . .
C17B C16B S3B 128.4(17) . .
C16B C17B C18B 120(2) . .
C16B C17B H17B 120.0 . .
C18B C17B H17B 120.0 . .
C17B C18B C14B 119.7(18) . .
C17B C18B H18B 120.1 . .
C14B C18B H18B 120.1 . .
C16B S3B S4B 103.5(10) . .
C19B S4B S3B 103.6(13) . .
N4B C19B C23B 126.9(17) . .
N4B C19B S4B 113(2) . .
C23B C19B S4B 120.4(18) . .
C19B N4B C20B 117.1(19) . .
C21B C20B N4B 121.7(19) . .
C21B C20B H20B 119.2 . .
N4B C20B H20B 119.2 . .
C20B C21B C22B 118.4(16) . .
C20B C21B C24B 120.4(18) . .
C22B C21B C24B 120.5(16) . .
C23B C22B C21B 122(2) . .
C23B C22B H22B 119.0 . .
C21B C22B H22B 119.0 . .
C19B C23B C22B 112.9(19) . .
C19B C23B H23B 123.6 . .
C22B C23B H23B 123.6 . .
O7B C24B O8B 125.1(19) . .
O7B C24B C21B 122.4(18) . .
O8B C24B C21B 112.4(16) . .
C24B O7B Mn2 136(3) . 2_646
C24B O8B Mn1 120.4(18) . 2_646
O14 C61 N11 128.8(14) . .
O14 C61 H61 115.6 . .
N11 C61 H61 115.6 . .
C61 N11 C62 119.8(12) . .
C61 N11 C63 123.1(12) . .
C62 N11 C63 117.1(12) . .
N11 C62 H62A 109.5 . .
N11 C62 H62B 109.5 . .
H62A C62 H62B 109.5 . .
N11 C62 H62C 109.5 . .
H62A C62 H62C 109.5 . .
H62B C62 H62C 109.5 . .
N11 C63 H63A 109.5 . .
N11 C63 H63B 109.5 . .
H63A C63 H63B 109.5 . .
N11 C63 H63C 109.5 . .
H63A C63 H63C 109.5 . .
H63B C63 H63C 109.5 . .
O16 C67 N13 130.9(16) . .
O16 C67 H67 114.6 . .
N13 C67 H67 114.6 . .
C67 N13 C68 129.3(14) . .
C67 N13 C69 117.8(13) . .
C68 N13 C69 112.3(12) . .
N13 C68 H68A 109.5 . .
N13 C68 H68B 109.5 . .
H68A C68 H68B 109.5 . .
N13 C68 H68C 109.5 . .
H68A C68 H68C 109.5 . .
H68B C68 H68C 109.5 . .
N13 C69 H69A 109.5 . .
N13 C69 H69B 109.5 . .
H69A C69 H69B 109.5 . .
N13 C69 H69C 109.5 . .
H69A C69 H69C 109.5 . .
H69B C69 H69C 109.5 . .
O17 C73 N15 124.0(15) . .
O17 C73 H73 118.0 . .
N15 C73 H73 118.0 . .
C73 N15 C74 122.4(12) . .
C73 N15 C75 121.9(11) . .
C74 N15 C75 115.2(11) . .
N15 C74 H74A 109.5 . .
N15 C74 H74B 109.5 . .
H74A C74 H74B 109.5 . .
N15 C74 H74C 109.5 . .
H74A C74 H74C 109.5 . .
H74B C74 H74C 109.5 . .
N15 C75 H75A 109.5 . .
N15 C75 H75B 109.5 . .
H75A C75 H75B 109.5 . .
N15 C75 H75C 109.5 . .
H75A C75 H75C 109.5 . .
H75B C75 H75C 109.5 . .
O19 C70 N14 113(2) . .
O19 C70 H70 123.7 . .
N14 C70 H70 123.7 . .
C70 N14 C71 119.4(16) . .
C70 N14 C72 127.8(17) . .
C71 N14 C72 110.5(16) . .
N14 C71 H71A 109.5 . .
N14 C71 H71B 109.5 . .
H71A C71 H71B 109.5 . .
N14 C71 H71C 109.5 . .
H71A C71 H71C 109.5 . .
H71B C71 H71C 109.5 . .
N14 C72 H72A 109.5 . .
N14 C72 H72B 109.5 . .
H72A C72 H72B 109.5 . .
N14 C72 H72C 109.5 . .
H72A C72 H72C 109.5 . .
H72B C72 H72C 109.5 . .
N12 C64 O15 118.0(19) . .
N12 C64 H64 121.0 . .
O15 C64 H64 121.0 . .
C64 N12 C65 131.7(16) . .
C64 N12 C66 113.6(15) . .
C65 N12 C66 112.8(13) . .
N12 C65 H65A 109.5 . .
N12 C65 H65B 109.5 . .
H65A C65 H65B 109.5 . .
N12 C65 H65C 109.5 . .
H65A C65 H65C 109.5 . .
H65B C65 H65C 109.5 . .
N12 C66 H66A 109.5 . .
N12 C66 H66B 109.5 . .
H66A C66 H66B 109.5 . .
N12 C66 H66C 109.5 . .
H66A C66 H66C 109.5 . .
H66B C66 H66C 109.5 . .

loop_
_geom_bond_atom_site_label_1
_geom_bond_atom_site_label_2
_geom_bond_distance
_geom_bond_site_symmetry_2
C1 O1 1.236(7) .
C1 O2 1.281(7) .
C1 C2 1.499(9) .
C1 Mn1 2.602(7) .
C2 C3 1.371(9) .
C2 C6 1.403(9) .
C3 N1 1.360(9) .
C3 H3 0.9500 .
C4 N1 1.327(9) .
C4 C5 1.366(10) .
C4 S1 1.780(7) .
C5 C6 1.349(10) .
C5 H5 0.9500 .
C6 H6 0.9500 .
C7 C11 1.303(9) .
C7 N2 1.412(10) .
C7 S2 1.776(7) .
C8 N2 1.376(9) .
C8 C9 1.390(8) .
C8 H8 0.9500 .
C9 C10 1.375(10) .
C9 C12 1.485(9) .
C10 C11 1.313(9) .
C10 H10 0.9500 .
C11 H11 0.9500 .
C12 O3 1.254(8) .
C12 O4 1.257(7) .
C25 O10 1.269(8) .
C25 O9 1.272(8) .
C25 C26 1.483(10) .
C25 Mn3 2.621(7) .
C26 C27 1.356(9) .
C26 C30 1.388(9) .
C27 N5 1.331(9) .
C27 H27 0.9500 .
C28 N5 1.315(8) .
C28 C29 1.394(9) .
C28 S5 1.783(7) .
C29 C30 1.366(9) .
C29 H29 0.9500 .
C30 H30 0.9500 .
C31 C35 1.358(9) .
C31 N6 1.365(8) .
C31 S6 1.791(7) .
C32 N6 1.351(9) .
C32 C33 1.382(9) .
C32 H32 0.9500 .
C33 C34 1.382(8) .
C33 C36 1.517(9) .
C34 C35 1.362(9) .
C34 H34 0.9500 .
C35 H35 0.9500 .
C36 O12 1.223(8) .
C36 O11 1.276(8) .
C37 N7 1.315(10) .
C37 C38 1.388(13) .
C37 H37 0.9500 .
C38 C40 1.401(15) .
C38 C39 1.561(14) .
C39 H39A 0.9800 .
C39 H39B 0.9800 .
C39 H39C 0.9800 .
C40 C41 1.353(14) .
C40 H40 0.9500 .
C41 C42 1.424(12) .
C41 H41 0.9500 .
C42 N7 1.319(10) .
C42 C43 1.477(11) .
C43 N8 1.330(10) .
C43 C44 1.391(11) .
C44 C45 1.404(14) .
C44 H44 0.9500 .
C45 C46 1.330(15) .
C45 H45 0.9500 .
C46 C48 1.358(11) .
C46 C47 1.531(14) .
C47 H47A 0.9800 .
C47 H47B 0.9800 .
C47 H47C 0.9800 .
C48 N8 1.351(10) .
C48 H48 0.9500 .
C49 N9 1.327(10) .
C49 C50 1.426(13) .
C49 H49 0.9500 .
C50 C52 1.379(17) .
C50 C51 1.485(14) .
C51 H51A 0.9800 .
C51 H51B 0.9800 .
C51 H51C 0.9800 .
C52 C53 1.321(16) .
C52 H52 0.9500 .
C53 C54 1.390(11) .
C53 H53 0.9500 .
C54 N9 1.373(10) .
C54 C55 1.487(12) .
C55 N10 1.327(10) .
C55 C56 1.420(12) .
C56 C57 1.368(14) .
C56 H56 0.9500 .
C57 C58 1.359(15) .
C57 H57 0.9500 .
C58 C60 1.384(13) .
C58 C59 1.530(15) .
C59 H59A 0.9800 .
C59 H59B 0.9800 .
C59 H59C 0.9800 .
C60 N10 1.357(11) .
C60 H60 0.9500 .
N7 Mn1 2.258(6) .
N8 Mn1 2.200(6) .
N9 Mn3 2.216(6) .
N10 Mn3 2.248(6) .
O1 Mn1 2.243(5) .
O2 Mn2 2.203(4) .
O2 Mn1 2.307(4) .
O3 Mn1 2.100(5) 1_454
O4 Mn2 2.175(4) 1_454
O9 Mn2 2.192(4) .
O9 Mn3 2.297(4) .
O10 Mn3 2.250(5) .
O11 Mn2 2.168(4) 1_656
O12 Mn3 2.095(5) 1_656
S1 S2 2.019(3) .
S5 S6 2.021(3) .
Mn1 O8A 1.947(14) 2_656
Mn1 O3 2.100(5) 1_656
Mn1 O8B 2.28(2) 2_656
Mn2 O5B 2.12(4) .
Mn2 O7A 2.168(18) 2_656
Mn2 O11 2.168(4) 1_454
Mn2 O4 2.175(4) 1_656
Mn2 O5A 2.204(13) .
Mn2 O7B 2.25(3) 2_656
Mn3 O6A 2.062(9) .
Mn3 O12 2.095(5) 1_454
Mn3 O6B 2.113(18) .
O5A C13A 1.259(11) .
O6A C13A 1.279(15) .
C13A C14A 1.485(12) .
C14A C15A 1.372(13) .
C14A C18A 1.390(13) .
C15A N3A 1.321(13) .
C15A H15A 0.9500 .
N3A C16A 1.324(15) .
C16A C17A 1.372(16) .
C16A S3A 1.773(11) .
C17A C18A 1.364(14) .
C17A H17A 0.9500 .
C18A H18A 0.9500 .
S3A S4A 2.023(5) .
S4A C19A 1.794(11) .
C19A N4A 1.318(17) .
C19A C23A 1.381(17) .
N4A C20A 1.353(14) .
C20A C21A 1.340(14) .
C20A H20A 0.9500 .
C21A C22A 1.390(13) .
C21A C24A 1.519(12) .
C22A C23A 1.382(15) .
C22A H22A 0.9500 .
C23A H23A 0.9500 .
C24A O7A 1.254(11) .
C24A O8A 1.286(12) .
O7A Mn2 2.168(17) 2_646
O8A Mn1 1.947(14) 2_646
O5B C13B 1.268(16) .
O6B C13B 1.29(2) .
C13B C14B 1.486(15) .
C14B C18B 1.384(17) .
C14B C15B 1.385(17) .
C15B N3B 1.330(16) .
C15B H15B 0.9500 .
N3B C16B 1.33(2) .
C16B C17B 1.36(2) .
C16B S3B 1.774(16) .
C17B C18B 1.365(18) .
C17B H17B 0.9500 .
C18B H18B 0.9500 .
S3B S4B 2.012(13) .
S4B C19B 1.807(16) .
C19B N4B 1.31(2) .
C19B C23B 1.38(2) .
N4B C20B 1.364(19) .
C20B C21B 1.345(18) .
C20B H20B 0.9500 .
C21B C22B 1.388(18) .
C21B C24B 1.514(16) .
C22B C23B 1.385(19) .
C22B H22B 0.9500 .
C23B H23B 0.9500 .
C24B O7B 1.253(15) .
C24B O8B 1.289(16) .
O7B Mn2 2.25(3) 2_646
O8B Mn1 2.28(2) 2_646
O14 C61 1.239(12) .
C61 N11 1.290(12) .
C61 H61 0.9500 .
N11 C62 1.413(13) .
N11 C63 1.426(12) .
C62 H62A 0.9800 .
C62 H62B 0.9800 .
C62 H62C 0.9800 .
C63 H63A 0.9800 .
C63 H63B 0.9800 .
C63 H63C 0.9800 .
O16 C67 1.256(12) .
C67 N13 1.257(12) .
C67 H67 0.9500 .
N13 C68 1.389(13) .
N13 C69 1.478(13) .
C68 H68A 0.9800 .
C68 H68B 0.9800 .
C68 H68C 0.9800 .
C69 H69A 0.9800 .
C69 H69B 0.9800 .
C69 H69C 0.9800 .
O17 C73 1.230(12) .
C73 N15 1.303(12) .
C73 H73 0.9500 .
N15 C74 1.403(12) .
N15 C75 1.483(13) .
C74 H74A 0.9800 .
C74 H74B 0.9800 .
C74 H74C 0.9800 .
C75 H75A 0.9800 .
C75 H75B 0.9800 .
C75 H75C 0.9800 .
O19 C70 1.283(16) .
C70 N14 1.298(15) .
C70 H70 0.9500 .
N14 C71 1.421(15) .
N14 C72 1.450(15) .
C71 H71A 0.9800 .
C71 H71B 0.9800 .
C71 H71C 0.9800 .
C72 H72A 0.9800 .
C72 H72B 0.9800 .
C72 H72C 0.9800 .
O15 C64 1.273(16) .
C64 N12 1.234(13) .
C64 H64 0.9500 .
N12 C65 1.361(13) .
N12 C66 1.538(14) .
C65 H65A 0.9800 .
C65 H65B 0.9800 .
C65 H65C 0.9800 .
C66 H66A 0.9800 .
C66 H66B 0.9800 .
C66 H66C 0.9800 .
